data_7061291
loop_
_publ_author_name
'Sharma, Pranay'
'Baishya, Trishnajyoti'
'Gomila, Rosa M.'
'Frontera, Antonio'
'Barcelo-Oliver, Miquel'
'Verma, Akalesh K.'
'Das, Jumi'
'Bhattacharyya, Manjit K.'

_publ_section_title
;
 Structural topologies involving energetically significant antiparallel
 \p-stacking and unconventional N(nitrile)&#x22EF;\p(fumarate) contacts in
 dinuclear Zn(ii) and polymeric Mn(ii) compounds: antiproliferative
 evaluation and theoretical studies
;
_journal_issue 11
_journal_name_full 'New Journal of Chemistry'
_journal_page_first 5296
_journal_page_last 5311
_journal_paper_doi 10.1039/D1NJ04786H
_journal_volume 46
_journal_year 2022
_chemical_formula_sum 'C16 H14 Mn N4 O6'
_chemical_formula_weight 413.25
_space_group_crystal_system triclinic
_space_group_IT_number 2
_space_group_name_Hall '-P 1'
_space_group_name_H-M_alt 'P -1'
_atom_sites_solution_hydrogens mixed
_audit_creation_method SHELXL-2018/3
_audit_update_record
;
2021-04-05 deposited with the CCDC.	2022-02-14 downloaded from the CCDC.
;
_cell_angle_alpha 91.8260(10)
_cell_angle_beta 94.3030(10)
_cell_angle_gamma 104.4420(10)
_cell_formula_units_Z 2
_cell_length_a 8.1469(2)
_cell_length_b 9.2011(3)
_cell_length_c 12.4602(4)
_cell_measurement_reflns_used 9836
_cell_measurement_temperature 100(2)
_cell_measurement_theta_max 68.168
_cell_measurement_theta_min 3.562
_cell_volume 900.72(5)
_computing_structure_refinement 'SHELXL-2018/3 (Sheldrick, 2018)'
_diffrn_ambient_temperature 100(2)
_diffrn_measured_fraction_theta_full 0.999
_diffrn_measured_fraction_theta_max 0.998
_diffrn_measurement_device_type 'Bruker D8 Venture'
_diffrn_measurement_method '\f and \w scans'
_diffrn_radiation_type CuK\a
_diffrn_radiation_wavelength 1.54178
_diffrn_reflns_av_R_equivalents 0.0342
_diffrn_reflns_av_unetI/netI 0.0148
_diffrn_reflns_Laue_measured_fraction_full 0.999
_diffrn_reflns_Laue_measured_fraction_max 0.998
_diffrn_reflns_limit_h_max 9
_diffrn_reflns_limit_h_min -9
_diffrn_reflns_limit_k_max 11
_diffrn_reflns_limit_k_min -11
_diffrn_reflns_limit_l_max 14
_diffrn_reflns_limit_l_min -14
_diffrn_reflns_number 42135
_diffrn_reflns_point_group_measured_fraction_full 0.999
_diffrn_reflns_point_group_measured_fraction_max 0.998
_diffrn_reflns_theta_full 67.679
_diffrn_reflns_theta_max 68.174
_diffrn_reflns_theta_min 3.562
_exptl_absorpt_coefficient_mu 6.342
_exptl_absorpt_correction_T_max 0.7531
_exptl_absorpt_correction_T_min 0.4525
_exptl_absorpt_correction_type multi-scan
_exptl_absorpt_process_details
;
SADABS-2016/2 (Bruker,2016/2) was used for absorption correction.
wR2(int) was 0.1141 before and 0.0537 after correction.
The Ratio of minimum to maximum transmission is 0.6008.
The \l/2 correction factor is Not present.
;
_exptl_crystal_colour Yellow
_exptl_crystal_density_diffrn 1.524
_exptl_crystal_description Block
_exptl_crystal_F_000 422
_exptl_crystal_size_max 0.310
_exptl_crystal_size_mid 0.180
_exptl_crystal_size_min 0.130
_exptl_transmission_factor_max 0.798
_exptl_transmission_factor_min 0.721
_refine_diff_density_max 0.326
_refine_diff_density_min -0.383
_refine_diff_density_rms 0.045
_refine_ls_extinction_method none
_refine_ls_goodness_of_fit_ref 1.053
_refine_ls_hydrogen_treatment constr
_refine_ls_matrix_type full
_refine_ls_number_parameters 249
_refine_ls_number_reflns 3282
_refine_ls_number_restraints 0
_refine_ls_restrained_S_all 1.053
_refine_ls_R_factor_all 0.0250
_refine_ls_R_factor_gt 0.0239
_refine_ls_shift/su_max 0.000
_refine_ls_shift/su_mean 0.000
_refine_ls_structure_factor_coef Fsqd
_refine_ls_weighting_details 'w=1/[\s^2^(Fo^2^)+(0.0334P)^2^+0.4563P] where P=(Fo^2^+2Fc^2^)/3'
_refine_ls_weighting_scheme calc
_refine_ls_wR_factor_gt 0.0653
_refine_ls_wR_factor_ref 0.0661
_reflns_Friedel_coverage 0.000
_reflns_number_gt 3140
_reflns_number_total 3282
_reflns_threshold_expression 'I > 2\s(I)'
_cod_data_source_file d1nj04786h2.cif
_cod_data_source_block shelx_CCDC1
_cod_depositor_comments 'Adding full bibliography for 7061290--7061291.cif.'
_cod_database_code 7061291
_shelx_shelxl_version_number 2018/3
_shelx_space_group_comment
;
The symmetry employed for this shelxl refinement is uniquely defined
by the following loop, which should always be used as a source of
symmetry information in preference to the above space-group names.
They are only intended as comments.
;
_shelx_estimated_absorpt_t_min 0.244
_shelx_estimated_absorpt_t_max 0.493

loop_
_space_group_symop_operation_xyz
'x, y, z'
'-x, -y, -z'

loop_
_atom_site_label
_atom_site_type_symbol
_atom_site_fract_x
_atom_site_fract_y
_atom_site_fract_z
_atom_site_U_iso_or_equiv
_atom_site_adp_type
_atom_site_occupancy
_atom_site_site_symmetry_order
_atom_site_calc_flag
_atom_site_refinement_flags_posn
_atom_site_refinement_flags_adp
_atom_site_refinement_flags_occupancy
_atom_site_disorder_assembly
_atom_site_disorder_group
Mn2 Mn 0.000000 0.500000 0.000000 0.00970(9) Uani 1 2 d S . P . .
Mn1 Mn 0.000000 1.000000 0.500000 0.01013(9) Uani 1 2 d S . P . .
O21A O 0.00211(13) 0.27096(10) 0.01165(8) 0.0153(2) Uani 1 1 d . . . . .
O11A O -0.00308(13) 0.77024(10) 0.49737(8) 0.0156(2) Uani 1 1 d . . . . .
O2W O -0.08369(12) 0.48132(11) 0.16291(7) 0.0147(2) Uani 1 1 d . . . . .
H2WA H -0.026920 0.559472 0.203525 0.022 Uiso 1 1 d R U . . .
H2WB H -0.055692 0.405302 0.192765 0.022 Uiso 1 1 d R U . . .
O1W O -0.06683(12) 0.98644(11) 0.66777(7) 0.0153(2) Uani 1 1 d . . . . .
H1WA H -0.026245 1.074037 0.702247 0.023 Uiso 1 1 d R U . . .
H1WB H -0.014615 0.926697 0.701797 0.023 Uiso 1 1 d R U . . .
O13A O -0.02438(12) 0.70147(10) 0.32193(7) 0.0143(2) Uani 1 1 d . . . . .
O23A O -0.01977(12) 0.20570(10) 0.18296(7) 0.0164(2) Uani 1 1 d . . . . .
N21 N 0.27955(15) 0.57214(13) 0.07096(9) 0.0153(2) Uani 1 1 d . . . . .
N11 N 0.27862(15) 1.05841(13) 0.56570(9) 0.0155(2) Uani 1 1 d . . . . .
C12A C -0.01422(15) 0.67438(14) 0.42082(10) 0.0119(3) Uani 1 1 d . . . . .
C13 C 0.49810(18) 1.02276(16) 0.69240(11) 0.0165(3) Uani 1 1 d . . . . .
C23 C 0.50306(18) 0.54616(16) 0.19871(11) 0.0165(3) Uani 1 1 d . . . . .
C22A C -0.00534(16) 0.17805(14) 0.08434(10) 0.0130(3) Uani 1 1 d . . . . .
N18 N 0.59749(18) 0.86543(18) 0.84022(12) 0.0349(4) Uani 1 1 d . . . . .
C12 C 0.33385(18) 0.97928(16) 0.64235(11) 0.0167(3) Uani 1 1 d . . . . .
H12 H 0.258297 0.890387 0.663294 0.020 Uiso 1 1 calc R U . . .
C24 C 0.61811(18) 0.66521(17) 0.15745(12) 0.0180(3) Uani 1 1 d . . . . .
H24 H 0.732716 0.697217 0.187562 0.022 Uiso 1 1 calc R U . . .
C14A C -0.01166(17) 0.51863(15) 0.44945(11) 0.0130(3) Uani 1 1 d . . . . .
H14A H -0.027329 0.443136 0.393133 0.016 Uiso 1 1 calc R U . . .
C14 C 0.61050(18) 1.15268(17) 0.66184(12) 0.0189(3) Uani 1 1 d . . . . .
H14 H 0.722762 1.185568 0.695760 0.023 Uiso 1 1 calc R U . . .
C22 C 0.33580(18) 0.50273(16) 0.15340(11) 0.0158(3) Uani 1 1 d . . . . .
H22 H 0.258764 0.420899 0.181978 0.019 Uiso 1 1 calc R U . . .
C24A C 0.00167(17) 0.02265(15) 0.05125(11) 0.0133(3) Uani 1 1 d . . . . .
H24A H 0.008765 -0.046343 0.105471 0.016 Uiso 1 1 calc R U . . .
C15 C 0.55402(19) 1.23212(17) 0.58092(12) 0.0205(3) Uani 1 1 d . . . . .
H15 H 0.627744 1.319849 0.556900 0.025 Uiso 1 1 calc R U . . .
C25 C 0.56037(19) 0.73529(17) 0.07135(12) 0.0202(3) Uani 1 1 d . . . . .
H25 H 0.635290 0.816101 0.040302 0.024 Uiso 1 1 calc R U . . .
N28 N 0.59220(18) 0.40792(18) 0.36186(12) 0.0365(4) Uani 1 1 d . . . . .
C16 C 0.38852(19) 1.18193(16) 0.53545(12) 0.0181(3) Uani 1 1 d . . . . .
H16 H 0.350589 1.237511 0.480068 0.022 Uiso 1 1 calc R U . . .
C26 C 0.39163(19) 0.68606(17) 0.03090(12) 0.0184(3) Uani 1 1 d . . . . .
H26 H 0.353211 0.735352 -0.028152 0.022 Uiso 1 1 calc R U . . .
C17 C 0.55214(19) 0.93462(18) 0.77480(13) 0.0228(3) Uani 1 1 d . . . . .
C27 C 0.55383(19) 0.46873(18) 0.28895(13) 0.0231(3) Uani 1 1 d . . . . .

loop_
_atom_site_aniso_label
_atom_site_aniso_U_11
_atom_site_aniso_U_22
_atom_site_aniso_U_33
_atom_site_aniso_U_23
_atom_site_aniso_U_13
_atom_site_aniso_U_12
Mn2 0.01339(16) 0.00804(15) 0.00813(15) 0.00153(10) -0.00041(11) 0.00382(11)
Mn1 0.01504(16) 0.00764(15) 0.00816(15) 0.00116(10) -0.00073(11) 0.00412(11)
O21A 0.0255(5) 0.0099(5) 0.0118(5) 0.0023(4) 0.0011(4) 0.0068(4)
O11A 0.0253(5) 0.0106(5) 0.0118(5) 0.0008(4) -0.0003(4) 0.0069(4)
O2W 0.0228(5) 0.0115(5) 0.0112(5) 0.0013(4) 0.0006(4) 0.0069(4)
O1W 0.0228(5) 0.0126(5) 0.0115(5) 0.0019(4) 0.0006(4) 0.0067(4)
O13A 0.0204(5) 0.0125(4) 0.0100(4) 0.0024(3) -0.0014(3) 0.0048(4)
O23A 0.0270(5) 0.0133(5) 0.0108(4) 0.0017(3) 0.0023(4) 0.0084(4)
N21 0.0169(6) 0.0157(6) 0.0137(6) 0.0025(5) 0.0001(4) 0.0052(5)
N11 0.0185(6) 0.0151(6) 0.0137(6) 0.0018(5) 0.0009(5) 0.0058(5)
C12A 0.0104(6) 0.0119(6) 0.0134(6) 0.0011(5) -0.0004(5) 0.0032(5)
C13 0.0194(7) 0.0194(7) 0.0128(7) 0.0034(5) 0.0026(5) 0.0080(6)
C23 0.0189(7) 0.0177(7) 0.0142(7) 0.0030(5) 0.0002(5) 0.0071(6)
C22A 0.0135(6) 0.0122(6) 0.0135(6) 0.0013(5) -0.0005(5) 0.0040(5)
N18 0.0258(7) 0.0455(9) 0.0316(8) 0.0218(7) -0.0027(6) 0.0044(6)
C12 0.0197(7) 0.0146(7) 0.0158(7) 0.0029(5) 0.0017(5) 0.0041(5)
C24 0.0148(7) 0.0209(7) 0.0184(7) 0.0013(6) -0.0009(5) 0.0055(6)
C14A 0.0147(6) 0.0108(6) 0.0132(6) -0.0002(5) -0.0007(5) 0.0032(5)
C14 0.0151(7) 0.0225(8) 0.0196(7) 0.0018(6) 0.0026(6) 0.0049(6)
C22 0.0177(7) 0.0152(7) 0.0144(7) 0.0024(5) 0.0003(5) 0.0041(5)
C24A 0.0159(7) 0.0112(6) 0.0133(6) 0.0033(5) 0.0005(5) 0.0042(5)
C15 0.0197(7) 0.0196(7) 0.0232(8) 0.0073(6) 0.0058(6) 0.0046(6)
C25 0.0184(7) 0.0213(7) 0.0203(7) 0.0077(6) 0.0025(6) 0.0029(6)
N28 0.0244(7) 0.0447(9) 0.0360(8) 0.0241(7) -0.0066(6) 0.0003(6)
C16 0.0210(7) 0.0188(7) 0.0165(7) 0.0059(6) 0.0045(6) 0.0075(6)
C26 0.0190(7) 0.0205(7) 0.0160(7) 0.0063(6) 0.0000(5) 0.0054(6)
C17 0.0172(7) 0.0283(8) 0.0215(8) 0.0071(6) 0.0004(6) 0.0026(6)
C27 0.0160(7) 0.0260(8) 0.0247(8) 0.0082(6) -0.0026(6) 0.0012(6)

loop_
_atom_type_symbol
_atom_type_description
_atom_type_scat_dispersion_real
_atom_type_scat_dispersion_imag
_atom_type_scat_source
C C 0.0181 0.0091 'International Tables Vol C Tables 4.2.6.8 and 6.1.1.4'
H H 0.0000 0.0000 'International Tables Vol C Tables 4.2.6.8 and 6.1.1.4'
Mn Mn -0.5299 2.8052 'International Tables Vol C Tables 4.2.6.8 and 6.1.1.4'
N N 0.0311 0.0180 'International Tables Vol C Tables 4.2.6.8 and 6.1.1.4'
O O 0.0492 0.0322 'International Tables Vol C Tables 4.2.6.8 and 6.1.1.4'

loop_
_geom_angle_atom_site_label_1
_geom_angle_atom_site_label_2
_geom_angle_atom_site_label_3
_geom_angle
_geom_angle_site_symmetry_1
_geom_angle_site_symmetry_3
_geom_angle_publ_flag
O21A Mn2 O21A 180.0 2_565 . ?
O21A Mn2 O2W 84.69(4) 2_565 2_565 ?
O21A Mn2 O2W 95.31(4) . 2_565 ?
O21A Mn2 O2W 95.31(4) 2_565 . ?
O21A Mn2 O2W 84.69(4) . . ?
O2W Mn2 O2W 180.0 2_565 . ?
O21A Mn2 N21 89.92(4) 2_565 . ?
O21A Mn2 N21 90.08(4) . . ?
O2W Mn2 N21 89.98(4) 2_565 . ?
O2W Mn2 N21 90.01(4) . . ?
O21A Mn2 N21 90.08(4) 2_565 2_565 ?
O21A Mn2 N21 89.92(4) . 2_565 ?
O2W Mn2 N21 90.02(4) 2_565 2_565 ?
O2W Mn2 N21 89.98(4) . 2_565 ?
N21 Mn2 N21 180.0 . 2_565 ?
O11A Mn1 O11A 180.0 2_576 . ?
O11A Mn1 O1W 90.80(4) 2_576 . ?
O11A Mn1 O1W 89.20(4) . . ?
O11A Mn1 O1W 89.20(4) 2_576 2_576 ?
O11A Mn1 O1W 90.80(4) . 2_576 ?
O1W Mn1 O1W 180.0 . 2_576 ?
O11A Mn1 N11 90.51(4) 2_576 . ?
O11A Mn1 N11 89.49(4) . . ?
O1W Mn1 N11 87.75(4) . . ?
O1W Mn1 N11 92.25(4) 2_576 . ?
O11A Mn1 N11 89.49(4) 2_576 2_576 ?
O11A Mn1 N11 90.51(4) . 2_576 ?
O1W Mn1 N11 92.25(4) . 2_576 ?
O1W Mn1 N11 87.75(4) 2_576 2_576 ?
N11 Mn1 N11 180.0 . 2_576 ?
C22A O21A Mn2 137.44(9) . . ?
C12A O11A Mn1 132.00(9) . . ?
Mn2 O2W H2WA 109.6 . . ?
Mn2 O2W H2WB 109.6 . . ?
H2WA O2W H2WB 104.3 . . ?
Mn1 O1W H1WA 109.8 . . ?
Mn1 O1W H1WB 109.8 . . ?
H1WA O1W H1WB 104.2 . . ?
C22 N21 C26 117.70(12) . . ?
C22 N21 Mn2 121.36(9) . . ?
C26 N21 Mn2 120.94(9) . . ?
C12 N11 C16 118.03(12) . . ?
C12 N11 Mn1 121.13(9) . . ?
C16 N11 Mn1 120.56(9) . . ?
O11A C12A O13A 124.73(12) . . ?
O11A C12A C14A 117.34(11) . . ?
O13A C12A C14A 117.92(11) . . ?
C12 C13 C14 119.41(13) . . ?
C12 C13 C17 120.38(13) . . ?
C14 C13 C17 120.21(13) . . ?
C22 C23 C24 119.67(13) . . ?
C22 C23 C27 119.34(13) . . ?
C24 C23 C27 120.97(13) . . ?
O21A C22A O23A 125.25(12) . . ?
O21A C22A C24A 117.26(11) . . ?
O23A C22A C24A 117.49(11) . . ?
N11 C12 C13 122.18(13) . . ?
N11 C12 H12 118.9 . . ?
C13 C12 H12 118.9 . . ?
C25 C24 C23 117.91(13) . . ?
C25 C24 H24 121.0 . . ?
C23 C24 H24 121.0 . . ?
C14A C14A C12A 122.62(16) 2_566 . ?
C14A C14A H14A 118.7 2_566 . ?
C12A C14A H14A 118.7 . . ?
C15 C14 C13 118.17(14) . . ?
C15 C14 H14 120.9 . . ?
C13 C14 H14 120.9 . . ?
N21 C22 C23 122.31(13) . . ?
N21 C22 H22 118.8 . . ?
C23 C22 H22 118.8 . . ?
C24A C24A C22A 122.32(15) 2 . ?
C24A C24A H24A 118.8 2 . ?
C22A C24A H24A 118.8 . . ?
C14 C15 C16 118.94(14) . . ?
C14 C15 H15 120.5 . . ?
C16 C15 H15 120.5 . . ?
C24 C25 C26 119.07(14) . . ?
C24 C25 H25 120.5 . . ?
C26 C25 H25 120.5 . . ?
N11 C16 C15 123.25(13) . . ?
N11 C16 H16 118.4 . . ?
C15 C16 H16 118.4 . . ?
N21 C26 C25 123.33(13) . . ?
N21 C26 H26 118.3 . . ?
C25 C26 H26 118.3 . . ?
N18 C17 C13 179.04(17) . . ?
N28 C27 C23 178.77(18) . . ?

loop_
_geom_bond_atom_site_label_1
_geom_bond_atom_site_label_2
_geom_bond_distance
_geom_bond_site_symmetry_2
_geom_bond_publ_flag
Mn2 O21A 2.1213(9) 2_565 ?
Mn2 O21A 2.1213(9) . ?
Mn2 O2W 2.1877(9) 2_565 ?
Mn2 O2W 2.1877(9) . ?
Mn2 N21 2.3055(12) . ?
Mn2 N21 2.3055(12) 2_565 ?
Mn1 O11A 2.1071(9) 2_576 ?
Mn1 O11A 2.1071(9) . ?
Mn1 O1W 2.1989(9) . ?
Mn1 O1W 2.1990(9) 2_576 ?
Mn1 N11 2.2795(12) . ?
Mn1 N11 2.2795(12) 2_576 ?
O21A C22A 1.2595(16) . ?
O11A C12A 1.2608(16) . ?
O2W H2WA 0.8735 . ?
O2W H2WB 0.8736 . ?
O1W H1WA 0.8759 . ?
O1W H1WB 0.8759 . ?
O13A C12A 1.2656(15) . ?
O23A C22A 1.2670(16) . ?
N21 C22 1.3379(18) . ?
N21 C26 1.3439(19) . ?
N11 C12 1.3372(18) . ?
N11 C16 1.3438(19) . ?
C12A C14A 1.4926(18) . ?
C13 C12 1.390(2) . ?
C13 C14 1.396(2) . ?
C13 C17 1.438(2) . ?
C23 C22 1.391(2) . ?
C23 C24 1.392(2) . ?
C23 C27 1.439(2) . ?
C22A C24A 1.4914(18) . ?
N18 C17 1.145(2) . ?
C12 H12 0.9500 . ?
C24 C25 1.381(2) . ?
C24 H24 0.9500 . ?
C14A C14A 1.328(3) 2_566 ?
C14A H14A 0.9500 . ?
C14 C15 1.381(2) . ?
C14 H14 0.9500 . ?
C22 H22 0.9500 . ?
C24A C24A 1.327(3) 2 ?
C24A H24A 0.9500 . ?
C15 C16 1.382(2) . ?
C15 H15 0.9500 . ?
C25 C26 1.386(2) . ?
C25 H25 0.9500 . ?
N28 C27 1.146(2) . ?
C16 H16 0.9500 . ?
C26 H26 0.9500 . ?

loop_
_geom_torsion_atom_site_label_1
_geom_torsion_atom_site_label_2
_geom_torsion_atom_site_label_3
_geom_torsion_atom_site_label_4
_geom_torsion
_geom_torsion_site_symmetry_1
_geom_torsion_site_symmetry_2
_geom_torsion_site_symmetry_3
_geom_torsion_site_symmetry_4
_geom_torsion_publ_flag
Mn1 O11A C12A O13A 1.1(2) . . . . ?
Mn1 O11A C12A C14A 179.77(8) . . . . ?
Mn2 O21A C22A O23A 0.8(2) . . . . ?
Mn2 O21A C22A C24A -179.81(9) . . . . ?
C16 N11 C12 C13 1.5(2) . . . . ?
Mn1 N11 C12 C13 -172.47(10) . . . . ?
C14 C13 C12 N11 -0.4(2) . . . . ?
C17 C13 C12 N11 179.78(14) . . . . ?
C22 C23 C24 C25 -0.5(2) . . . . ?
C27 C23 C24 C25 -179.44(14) . . . . ?
O11A C12A C14A C14A -4.0(2) . . . 2_566 ?
O13A C12A C14A C14A 174.76(16) . . . 2_566 ?
C12 C13 C14 C15 -1.1(2) . . . . ?
C17 C13 C14 C15 178.77(14) . . . . ?
C26 N21 C22 C23 1.0(2) . . . . ?
Mn2 N21 C22 C23 -178.80(10) . . . . ?
C24 C23 C22 N21 -0.4(2) . . . . ?
C27 C23 C22 N21 178.52(13) . . . . ?
O21A C22A C24A C24A -6.8(2) . . . 2 ?
O23A C22A C24A C24A 172.63(16) . . . 2 ?
C13 C14 C15 C16 1.4(2) . . . . ?
C23 C24 C25 C26 0.8(2) . . . . ?
C12 N11 C16 C15 -1.2(2) . . . . ?
Mn1 N11 C16 C15 172.82(11) . . . . ?
C14 C15 C16 N11 -0.3(2) . . . . ?
C22 N21 C26 C25 -0.7(2) . . . . ?
Mn2 N21 C26 C25 179.13(12) . . . . ?
C24 C25 C26 N21 -0.2(2) . . . . ?
